data_1530812
loop_
_publ_author_name
'Sotofte, I.'
'Fu, D.C.'

_publ_section_title
;
 Redetermination of the crystal structure of Na3 Sc2 (P O4)3
;
_journal_name_full 'Solid State Ionics'
_journal_page_first 307
_journal_page_last 310
_journal_volume 26
_journal_year 1988
_chemical_formula_sum 'Na4 O12 P3 Sc2'
_chemical_name_systematic 'Na4 Sc2 (P O4)3'
_space_group_IT_number 15
_symmetry_space_group_name_Hall '-C 2yc'
_symmetry_space_group_name_H-M 'C 1 2/c 1'
_cell_angle_alpha 90
_cell_angle_beta 124.74
_cell_angle_gamma 90
_cell_formula_units_Z 4
_cell_length_a 15.464
_cell_length_b 8.936
_cell_length_c 9.024
_cell_volume 1024.712
_citation_journal_id_ASTM SSIOD3
_cod_data_source_file Sotofte_SSIOD3_1988_1749.cif
_cod_data_source_block Na4O12P3Sc2
_cod_database_code 1530812

loop_
_symmetry_equiv_pos_as_xyz
x,y,z
-x,y,-z+1/2
-x,-y,-z
x,-y,z-1/2
x+1/2,y+1/2,z
-x+1/2,y+1/2,-z+1/2
-x+1/2,-y+1/2,-z
x+1/2,-y+1/2,z-1/2

loop_
_atom_site_label
_atom_site_type_symbol
_atom_site_fract_x
_atom_site_fract_y
_atom_site_fract_z
_atom_site_occupancy
_atom_site_U_iso_or_equiv
O1 O-2 0.2573 0.1733 0.2345 1 0.0
O3 O-2 0.3513 0.1337 0.0831 1 0.0
O4 O-2 0.3478 -0.0681 0.2651 1 0.0
P1 P+5 0.3524 0.1024 0.25 1 0.0
Na1 Na+1 0 0.3872 0.25 1 0.0
O6 O-2 -0.0671 -0.0519 0.0831 1 0.0
O5 O-2 -0.0755 0.1442 0.2647 1 0.0
Na2 Na+1 0.3183 0.4313 0.2493 1 0.0
Na3 Na+1 0.25 0.25 0.5 1 0.0
P2 P+5 0 0.0451 0.25 1 0.0
Sc1 Sc+2 0.1013 0.2499 0.054 1 0.0
O2 O-2 0.451 0.1683 0.4166 1 0.0
